data_4319673
loop_
_publ_author_name
'Tristram Chivers'
'Mark Krahn'
'Masood Parvez'
'Gabriele Schatte'

_publ_contact_author_address
; Department of Chemistry
  University of Calgary
  Calgary Alberta T2N 1N4
  Canada
;
_publ_contact_author_email chivers@ucalgary.ca
_publ_contact_author_fax '001 403 289 9488'
_publ_contact_author_name 'Dr Tristram Chivers'
_publ_contact_author_phone '001 403 220 5741'
_publ_section_title
;
 Preparation and X-ray Structures of Alkali-Metal Derivatives of the
 Ambidentate Anions [tBuN(E)P(\m-NtBu)2P(E)NtBu]2- (E = S, Se) and
 [tBuN(Se)P(\m-NtBu)2PN(H)tBu)]-
;
_journal_name_full 'Inorganic Chemistry'
_journal_page_first 2547
_journal_page_last 2553
_journal_paper_doi 10.1021/ic001093o
_journal_volume 40
_journal_year 2001
_chemical_formula_moiety 'C32 H68 N4 Na2 O4 P2 S2'
_chemical_formula_sum 'C32 H68 N4 Na2 O4 P2 S2'
_chemical_formula_weight 744.94
_chemical_name_systematic
;
 ?
;
_space_group_IT_number 2
_symmetry_cell_setting triclinic
_symmetry_space_group_name_Hall '-P 1'
_symmetry_space_group_name_H-M 'P -1'
_atom_sites_solution_hydrogens geom
_atom_sites_solution_primary direct
_atom_sites_solution_secondary difmap
_cell_angle_alpha 90.314(15)
_cell_angle_beta 94.771(11)
_cell_angle_gamma 100.287(16)
_cell_formula_units_Z 2
_cell_length_a 10.4015(15)
_cell_length_b 21.147(3)
_cell_length_c 9.9192(12)
_cell_measurement_reflns_used 25
_cell_measurement_temperature 170(2)
_cell_measurement_theta_max 24.62
_cell_measurement_theta_min 13.54
_cell_volume 2138.9(5)
_computing_cell_refinement 'MSC/AFC Diffractometer Control'
_computing_data_collection 'MSC/AFC Diffractometer Control'
_computing_data_reduction 'teXsan (MSC, 1995)'
_computing_molecular_graphics 'teXsan (MSC, 1995)'
_computing_publication_material 'teXsan (MSC, 1995)'
_computing_structure_refinement 'SHELXL-97 (Sheldrick, 1997)'
_computing_structure_solution SIR-92
_diffrn_ambient_temperature 170(2)
_diffrn_measured_fraction_theta_full 0.999
_diffrn_measured_fraction_theta_max 0.999
_diffrn_measurement_device 'Rigaku AFC6S'
_diffrn_measurement_method \w-2\q
_diffrn_radiation_detector 'scintillation counter'
_diffrn_radiation_monochromator graphite
_diffrn_radiation_source 'fine-focus sealed tube'
_diffrn_radiation_type MoK\a
_diffrn_radiation_wavelength 0.71069
_diffrn_reflns_av_R_equivalents 0.0791
_diffrn_reflns_av_sigmaI/netI 0.3833
_diffrn_reflns_limit_h_max 12
_diffrn_reflns_limit_h_min 0
_diffrn_reflns_limit_k_max 24
_diffrn_reflns_limit_k_min -25
_diffrn_reflns_limit_l_max 11
_diffrn_reflns_limit_l_min -11
_diffrn_reflns_number 7570
_diffrn_reflns_theta_full 25.05
_diffrn_reflns_theta_max 25.05
_diffrn_reflns_theta_min 2.53
_diffrn_standards_decay_% 4.0
_diffrn_standards_interval_count 200
_diffrn_standards_number 3
_exptl_absorpt_coefficient_mu 0.256
_exptl_absorpt_correction_T_max 0.9506
_exptl_absorpt_correction_T_min 0.8936
_exptl_absorpt_correction_type psi-scan
_exptl_absorpt_process_details
;
 North,Phillips & Matthews, 1968
;
_exptl_crystal_colour colourless
_exptl_crystal_density_diffrn 1.157
_exptl_crystal_density_method 'not measured'
_exptl_crystal_description prism
_exptl_crystal_F_000 808
_exptl_crystal_size_max 0.45
_exptl_crystal_size_mid 0.35
_exptl_crystal_size_min 0.20
_refine_diff_density_max 0.281
_refine_diff_density_min -0.398
_refine_diff_density_rms 0.073
_refine_ls_extinction_method none
_refine_ls_goodness_of_fit_ref 0.947
_refine_ls_hydrogen_treatment mixed
_refine_ls_matrix_type full
_refine_ls_number_parameters 427
_refine_ls_number_reflns 7570
_refine_ls_number_restraints 0
_refine_ls_restrained_S_all 0.947
_refine_ls_R_factor_all 0.3334
_refine_ls_R_factor_gt 0.0551
_refine_ls_shift/su_max 0.000
_refine_ls_shift/su_mean 0.000
_refine_ls_structure_factor_coef Fsqd
_refine_ls_weighting_details 'calc w=1/[\s^2^(Fo^2^)+(0.0526P)^2^+0.0000P] where P=(Fo^2^+2Fc^2^)/3'
_refine_ls_weighting_scheme calc
_refine_ls_wR_factor_gt 0.1247
_refine_ls_wR_factor_ref 0.2081
_reflns_number_gt 1786
_reflns_number_total 7570
_reflns_threshold_expression >2sigma(I)
_cod_data_source_file ic001093o_5.cif
_cod_data_source_block 11a
_cod_database_code 4319673

loop_
_symmetry_equiv_pos_as_xyz
'x, y, z'
'-x, -y, -z'

loop_
_atom_site_label
_atom_site_type_symbol
_atom_site_fract_x
_atom_site_fract_y
_atom_site_fract_z
_atom_site_U_iso_or_equiv
_atom_site_adp_type
_atom_site_occupancy
_atom_site_symmetry_multiplicity
_atom_site_calc_flag
_atom_site_refinement_flags
_atom_site_disorder_assembly
_atom_site_disorder_group
S1 S 1.2431(2) 0.23059(11) 0.1659(2) 0.0477(7) Uani 1 1 d . . .
S2 S 0.8890(2) 0.11516(11) 0.4082(2) 0.0541(7) Uani 1 1 d . . .
P1 P 1.0844(2) 0.26486(11) 0.2091(2) 0.0358(6) Uani 1 1 d . . .
P2 P 0.8967(2) 0.20372(11) 0.3381(2) 0.0390(6) Uani 1 1 d . . .
Na1 Na 1.1601(3) 0.13997(16) 0.3700(3) 0.0555(10) Uani 1 1 d . . .
Na2 Na 0.8318(3) 0.32819(16) 0.1986(3) 0.0506(10) Uani 1 1 d . . .
O1 O 1.2248(7) 0.1152(3) 0.5953(6) 0.068(2) Uani 1 1 d . . .
O2 O 1.2526(6) 0.0566(3) 0.2952(7) 0.069(2) Uani 1 1 d . . .
O3 O 0.7714(7) 0.4281(3) 0.2652(8) 0.086(2) Uani 1 1 d . . .
O4 O 0.6842(6) 0.3282(3) 0.0028(7) 0.0671(19) Uani 1 1 d . . .
N1 N 1.0503(6) 0.2493(3) 0.3731(6) 0.0325(17) Uani 1 1 d . . .
N3 N 1.0659(6) 0.3339(3) 0.1677(6) 0.0331(17) Uani 1 1 d . . .
N2 N 0.9415(6) 0.2113(3) 0.1767(6) 0.0343(17) Uani 1 1 d . . .
N4 N 0.7832(6) 0.2418(3) 0.3563(6) 0.0408(18) Uani 1 1 d . . .
C1 C 1.0988(8) 0.2911(4) 0.4966(8) 0.042(2) Uani 1 1 d . . .
C2 C 1.0688(8) 0.2506(4) 0.6218(7) 0.053(3) Uani 1 1 d . . .
H2A H 0.9760 0.2304 0.6143 0.080 Uiso 1 1 calc R . .
H2B H 1.0882 0.2782 0.7032 0.080 Uiso 1 1 calc R . .
H2C H 1.1232 0.2172 0.6279 0.080 Uiso 1 1 calc R . .
C3 C 1.2470(7) 0.3111(4) 0.4956(8) 0.056(3) Uani 1 1 d . . .
H3A H 1.2879 0.2728 0.5008 0.084 Uiso 1 1 calc R . .
H3B H 1.2809 0.3397 0.5735 0.084 Uiso 1 1 calc R . .
H3C H 1.2674 0.3337 0.4118 0.084 Uiso 1 1 calc R . .
C4 C 1.0337(8) 0.3501(4) 0.5012(8) 0.054(3) Uani 1 1 d . . .
H4A H 1.0476 0.3746 0.4183 0.081 Uiso 1 1 calc R . .
H4B H 1.0722 0.3773 0.5799 0.081 Uiso 1 1 calc R . .
H4C H 0.9394 0.3365 0.5082 0.081 Uiso 1 1 calc R . .
C5 C 1.1495(8) 0.3847(4) 0.0943(8) 0.042(2) Uani 1 1 d . . .
C6 C 1.1580(9) 0.3624(4) -0.0522(9) 0.072(3) Uani 1 1 d . . .
H6A H 1.1807 0.3194 -0.0521 0.107 Uiso 1 1 calc R . .
H6B H 1.2256 0.3925 -0.0938 0.107 Uiso 1 1 calc R . .
H6C H 1.0731 0.3612 -0.1041 0.107 Uiso 1 1 calc R . .
C7 C 1.0820(8) 0.4429(4) 0.0918(10) 0.073(3) Uani 1 1 d . . .
H7A H 0.9992 0.4331 0.0345 0.109 Uiso 1 1 calc R . .
H7B H 1.1391 0.4796 0.0552 0.109 Uiso 1 1 calc R . .
H7C H 1.0642 0.4534 0.1839 0.109 Uiso 1 1 calc R . .
C8 C 1.2877(7) 0.4032(4) 0.1628(9) 0.060(3) Uani 1 1 d . . .
H8A H 1.2836 0.4197 0.2546 0.091 Uiso 1 1 calc R . .
H8B H 1.3385 0.4366 0.1107 0.091 Uiso 1 1 calc R . .
H8C H 1.3301 0.3654 0.1672 0.091 Uiso 1 1 calc R . .
C9 C 0.8890(8) 0.1699(4) 0.0546(8) 0.043(2) Uani 1 1 d . . .
C10 C 0.9206(9) 0.2095(4) -0.0707(8) 0.063(3) Uani 1 1 d . . .
H10A H 0.8843 0.2491 -0.0665 0.095 Uiso 1 1 calc R . .
H10B H 0.8818 0.1845 -0.1521 0.095 Uiso 1 1 calc R . .
H10C H 1.0159 0.2204 -0.0737 0.095 Uiso 1 1 calc R . .
C11 C 0.7424(8) 0.1499(4) 0.0562(9) 0.068(3) Uani 1 1 d . . .
H11A H 0.7231 0.1206 0.1311 0.102 Uiso 1 1 calc R . .
H11B H 0.7062 0.1280 -0.0296 0.102 Uiso 1 1 calc R . .
H11C H 0.7028 0.1880 0.0682 0.102 Uiso 1 1 calc R . .
C12 C 0.9566(9) 0.1109(4) 0.0523(9) 0.068(3) Uani 1 1 d . . .
H12A H 1.0504 0.1249 0.0431 0.102 Uiso 1 1 calc R . .
H12B H 0.9176 0.0825 -0.0245 0.102 Uiso 1 1 calc R . .
H12C H 0.9449 0.0875 0.1367 0.102 Uiso 1 1 calc R . .
C13 C 0.6655(8) 0.2266(5) 0.4329(9) 0.052(3) Uani 1 1 d . . .
C14 C 0.6993(8) 0.2147(5) 0.5833(8) 0.072(3) Uani 1 1 d . . .
H14A H 0.7500 0.1799 0.5916 0.108 Uiso 1 1 calc R . .
H14B H 0.6182 0.2027 0.6280 0.108 Uiso 1 1 calc R . .
H14C H 0.7512 0.2540 0.6261 0.108 Uiso 1 1 calc R . .
C15 C 0.5978(9) 0.2853(5) 0.4207(11) 0.087(4) Uani 1 1 d . . .
H15A H 0.6571 0.3231 0.4613 0.130 Uiso 1 1 calc R . .
H15B H 0.5176 0.2774 0.4681 0.130 Uiso 1 1 calc R . .
H15C H 0.5754 0.2930 0.3250 0.130 Uiso 1 1 calc R . .
C16 C 0.5719(9) 0.1693(5) 0.3709(10) 0.083(4) Uani 1 1 d . . .
H16A H 0.5513 0.1767 0.2747 0.124 Uiso 1 1 calc R . .
H16B H 0.4910 0.1629 0.4171 0.124 Uiso 1 1 calc R . .
H16C H 0.6124 0.1309 0.3805 0.124 Uiso 1 1 calc R . .
C17 C 1.3371(10) 0.1397(6) 0.6840(11) 0.100(4) Uani 1 1 d . . .
H17A H 1.3532 0.1873 0.6850 0.121 Uiso 1 1 calc R . .
H17B H 1.4153 0.1251 0.6532 0.121 Uiso 1 1 calc R . .
C18 C 1.3125(11) 0.1158(6) 0.8211(10) 0.102(4) Uani 1 1 d . . .
H18A H 1.3925 0.1043 0.8684 0.123 Uiso 1 1 calc R . .
H18B H 1.2810 0.1480 0.8764 0.123 Uiso 1 1 calc R . .
C19 C 1.2101(12) 0.0586(6) 0.7925(11) 0.103(4) Uani 1 1 d . . .
H19A H 1.2499 0.0200 0.7795 0.123 Uiso 1 1 calc R . .
H19B H 1.1530 0.0510 0.8679 0.123 Uiso 1 1 calc R . .
C20 C 1.1353(10) 0.0722(5) 0.6691(11) 0.079(3) Uani 1 1 d . . .
H20A H 1.1010 0.0321 0.6158 0.095 Uiso 1 1 calc R . .
H20B H 1.0605 0.0925 0.6905 0.095 Uiso 1 1 calc R . .
C21 C 1.2824(14) 0.0031(6) 0.3653(12) 0.129(6) Uani 1 1 d . . .
H21A H 1.2011 -0.0287 0.3727 0.155 Uiso 1 1 calc R . .
H21B H 1.3210 0.0164 0.4579 0.155 Uiso 1 1 calc R . .
C22 C 1.3722(15) -0.0252(6) 0.2962(13) 0.121(5) Uani 1 1 d . . .
H22A H 1.3335 -0.0700 0.2684 0.145 Uiso 1 1 calc R . .
H22B H 1.4537 -0.0254 0.3552 0.145 Uiso 1 1 calc R . .
C23 C 1.4007(13) 0.0145(6) 0.1757(13) 0.108(5) Uani 1 1 d . . .
H23A H 1.4887 0.0418 0.1884 0.130 Uiso 1 1 calc R . .
H23B H 1.3955 -0.0128 0.0933 0.130 Uiso 1 1 calc R . .
C24 C 1.2976(13) 0.0534(5) 0.1671(11) 0.096(4) Uani 1 1 d . . .
H24A H 1.3327 0.0972 0.1369 0.115 Uiso 1 1 calc R . .
H24B H 1.2247 0.0338 0.1010 0.115 Uiso 1 1 calc R . .
C25 C 0.8295(12) 0.4699(6) 0.3706(17) 0.133(6) Uani 1 1 d . . .
H25A H 0.8793 0.5097 0.3345 0.159 Uiso 1 1 calc R . .
H25B H 0.8906 0.4494 0.4302 0.159 Uiso 1 1 calc R . .
C26 C 0.7225(16) 0.4851(6) 0.4466(14) 0.127(5) Uani 1 1 d . . .
H26A H 0.7038 0.4544 0.5204 0.152 Uiso 1 1 calc R . .
H26B H 0.7447 0.5293 0.4856 0.152 Uiso 1 1 calc R . .
C27 C 0.6144(14) 0.4791(7) 0.3474(16) 0.169(8) Uani 1 1 d . . .
H27A H 0.5964 0.5222 0.3227 0.202 Uiso 1 1 calc R . .
H27B H 0.5351 0.4542 0.3834 0.202 Uiso 1 1 calc R . .
C28 C 0.6478(11) 0.4455(6) 0.2266(12) 0.097(4) Uani 1 1 d . . .
H28A H 0.5806 0.4069 0.2022 0.116 Uiso 1 1 calc R . .
H28B H 0.6539 0.4744 0.1482 0.116 Uiso 1 1 calc R . .
C29 C 0.7159(13) 0.3667(6) -0.1119(12) 0.103(4) Uani 1 1 d . . .
H29A H 0.7721 0.3467 -0.1688 0.124 Uiso 1 1 calc R . .
H29B H 0.7625 0.4103 -0.0829 0.124 Uiso 1 1 calc R . .
C30 C 0.5879(17) 0.3698(8) -0.1872(16) 0.155(7) Uani 1 1 d . . .
H30A H 0.5628 0.4121 -0.1712 0.186 Uiso 1 1 calc R . .
H30B H 0.5935 0.3641 -0.2855 0.186 Uiso 1 1 calc R . .
C31 C 0.4961(14) 0.3209(11) -0.1405(16) 0.175(9) Uani 1 1 d . . .
H31A H 0.4640 0.2883 -0.2132 0.210 Uiso 1 1 calc R . .
H31B H 0.4204 0.3384 -0.1117 0.210 Uiso 1 1 calc R . .
C32 C 0.5578(11) 0.2929(6) -0.0301(14) 0.099(4) Uani 1 1 d . . .
H32A H 0.5054 0.2924 0.0489 0.119 Uiso 1 1 calc R . .
H32B H 0.5633 0.2480 -0.0537 0.119 Uiso 1 1 calc R . .

loop_
_atom_site_aniso_label
_atom_site_aniso_U_11
_atom_site_aniso_U_22
_atom_site_aniso_U_33
_atom_site_aniso_U_23
_atom_site_aniso_U_13
_atom_site_aniso_U_12
S1 0.0474(15) 0.0493(16) 0.0514(16) 0.0078(12) 0.0149(12) 0.0169(12)
S2 0.0673(18) 0.0427(15) 0.0500(16) 0.0135(13) 0.0096(13) 0.0014(13)
P1 0.0383(14) 0.0350(15) 0.0348(14) 0.0042(12) 0.0054(12) 0.0071(12)
P2 0.0425(16) 0.0409(15) 0.0320(14) 0.0059(12) 0.0038(12) 0.0025(12)
Na1 0.066(3) 0.059(2) 0.047(2) 0.0178(19) 0.0103(19) 0.025(2)
Na2 0.044(2) 0.048(2) 0.059(2) 0.0028(18) 0.0031(18) 0.0065(17)
O1 0.072(5) 0.077(5) 0.055(4) 0.028(4) 0.012(4) 0.013(4)
O2 0.086(5) 0.065(5) 0.068(5) 0.018(4) 0.018(4) 0.034(4)
O3 0.057(5) 0.072(5) 0.130(7) -0.024(5) -0.002(5) 0.022(4)
O4 0.050(4) 0.072(5) 0.075(5) 0.009(4) -0.018(4) 0.008(4)
N1 0.034(4) 0.031(4) 0.029(4) 0.002(3) 0.004(3) -0.005(3)
N3 0.033(4) 0.028(4) 0.037(4) 0.010(3) 0.005(3) 0.002(3)
N2 0.034(4) 0.035(4) 0.031(4) 0.005(3) 0.001(3) -0.003(3)
N4 0.024(4) 0.054(5) 0.045(4) 0.004(4) 0.009(3) 0.008(4)
C1 0.046(6) 0.035(5) 0.043(6) -0.009(5) 0.014(5) -0.003(5)
C2 0.061(6) 0.071(7) 0.027(5) -0.006(5) 0.012(5) 0.007(5)
C3 0.043(6) 0.059(7) 0.059(7) -0.008(5) -0.010(5) -0.001(5)
C4 0.052(6) 0.062(7) 0.047(6) -0.006(5) 0.001(5) 0.012(5)
C5 0.041(6) 0.035(5) 0.048(6) 0.015(4) 0.014(5) -0.004(4)
C6 0.088(8) 0.071(7) 0.051(7) 0.019(6) 0.020(6) -0.006(6)
C7 0.067(7) 0.029(6) 0.124(10) 0.037(6) 0.016(7) 0.009(5)
C8 0.037(6) 0.055(6) 0.081(7) 0.011(5) 0.000(5) -0.012(5)
C9 0.061(6) 0.028(5) 0.035(5) -0.007(4) -0.004(5) 0.001(5)
C10 0.087(8) 0.069(7) 0.024(5) 0.001(5) -0.005(5) -0.008(6)
C11 0.051(7) 0.074(7) 0.066(7) -0.023(6) -0.006(5) -0.019(6)
C12 0.097(8) 0.048(7) 0.058(7) -0.015(5) 0.015(6) 0.004(6)
C13 0.028(5) 0.068(7) 0.056(7) -0.009(5) 0.010(5) -0.003(5)
C14 0.052(6) 0.120(9) 0.039(6) -0.005(6) 0.017(5) -0.004(6)
C15 0.054(7) 0.120(10) 0.097(9) -0.007(8) 0.025(6) 0.035(7)
C16 0.046(6) 0.098(9) 0.092(9) -0.004(7) 0.017(6) -0.027(6)
C17 0.057(8) 0.153(12) 0.086(9) 0.057(9) 0.008(7) 0.002(8)
C18 0.112(10) 0.107(10) 0.070(9) 0.019(8) -0.003(8) -0.025(8)
C19 0.128(11) 0.104(10) 0.056(8) 0.009(7) -0.014(8) -0.023(9)
C20 0.086(8) 0.068(8) 0.076(8) 0.018(6) -0.011(7) 0.001(6)
C21 0.202(15) 0.120(11) 0.109(11) 0.068(9) 0.096(11) 0.104(11)
C22 0.172(14) 0.116(12) 0.095(11) 0.010(9) 0.014(10) 0.079(11)
C23 0.137(12) 0.076(9) 0.112(11) -0.019(8) 0.070(10) -0.007(8)
C24 0.167(14) 0.070(8) 0.051(8) -0.013(6) 0.006(8) 0.024(9)
C25 0.080(10) 0.088(10) 0.220(18) -0.074(11) -0.057(11) 0.021(8)
C26 0.163(15) 0.085(10) 0.120(13) -0.049(9) 0.009(12) -0.007(11)
C27 0.116(12) 0.203(17) 0.197(17) -0.158(15) -0.029(12) 0.080(12)
C28 0.077(9) 0.105(10) 0.112(10) -0.002(8) -0.018(8) 0.039(8)
C29 0.123(12) 0.094(10) 0.084(10) 0.035(8) -0.001(9) -0.001(8)
C30 0.142(16) 0.21(2) 0.124(14) 0.035(13) -0.021(13) 0.065(14)
C31 0.080(12) 0.33(3) 0.106(14) 0.003(15) -0.030(10) 0.027(14)
C32 0.054(8) 0.099(10) 0.138(12) 0.005(9) -0.025(8) 0.014(7)

loop_
_atom_type_symbol
_atom_type_description
_atom_type_scat_dispersion_real
_atom_type_scat_dispersion_imag
_atom_type_scat_source
C C 0.0033 0.0016 'International Tables Vol C Tables 4.2.6.8 and 6.1.1.4'
H H 0.0000 0.0000 'International Tables Vol C Tables 4.2.6.8 and 6.1.1.4'
N N 0.0061 0.0033 'International Tables Vol C Tables 4.2.6.8 and 6.1.1.4'
O O 0.0106 0.0060 'International Tables Vol C Tables 4.2.6.8 and 6.1.1.4'
Na Na 0.0362 0.0249 'International Tables Vol C Tables 4.2.6.8 and 6.1.1.4'
P P 0.1023 0.0942 'International Tables Vol C Tables 4.2.6.8 and 6.1.1.4'
S S 0.1246 0.1234 'International Tables Vol C Tables 4.2.6.8 and 6.1.1.4'

loop_
_geom_angle_atom_site_label_1
_geom_angle_atom_site_label_2
_geom_angle_atom_site_label_3
_geom_angle
_geom_angle_site_symmetry_1
_geom_angle_site_symmetry_3
_geom_angle_publ_flag
P1 S1 Na1 82.42(11) . . ?
P2 S2 Na1 82.96(12) . . ?
N3 P1 N2 110.8(3) . . ?
N3 P1 N1 112.0(3) . . ?
N2 P1 N1 81.8(3) . . ?
N3 P1 S1 121.0(2) . . ?
N2 P1 S1 113.7(2) . . ?
N1 P1 S1 110.9(2) . . ?
N3 P1 P2 114.0(2) . . ?
N2 P1 P2 40.9(2) . . ?
N1 P1 P2 41.4(2) . . ?
S1 P1 P2 124.98(12) . . ?
N3 P1 Na2 50.2(2) . . ?
N2 P1 Na2 66.2(2) . . ?
N1 P1 Na2 83.7(2) . . ?
S1 P1 Na2 165.32(14) . . ?
P2 P1 Na2 65.44(9) . . ?
N3 P1 Na1 164.7(3) . . ?
N2 P1 Na1 79.8(2) . . ?
N1 P1 Na1 57.3(2) . . ?
S1 P1 Na1 60.44(10) . . ?
P2 P1 Na1 66.36(9) . . ?
Na2 P1 Na1 131.67(11) . . ?
N4 P2 N2 109.7(3) . . ?
N4 P2 N1 113.4(3) . . ?
N2 P2 N1 81.7(3) . . ?
N4 P2 S2 121.0(3) . . ?
N2 P2 S2 113.4(3) . . ?
N1 P2 S2 111.1(2) . . ?
N4 P2 P1 114.2(2) . . ?
N2 P2 P1 40.9(2) . . ?
N1 P2 P1 41.2(2) . . ?
S2 P2 P1 124.83(13) . . ?
N4 P2 Na2 49.3(2) . . ?
N2 P2 Na2 66.7(2) . . ?
N1 P2 Na2 84.1(2) . . ?
S2 P2 Na2 164.72(14) . . ?
P1 P2 Na2 66.08(9) . . ?
N4 P2 Na1 166.4(3) . . ?
N2 P2 Na1 80.4(2) . . ?
N1 P2 Na1 57.8(2) . . ?
S2 P2 Na1 59.66(11) . . ?
P1 P2 Na1 67.10(9) . . ?
Na2 P2 Na1 133.06(11) . . ?
O2 Na1 O1 89.0(3) . . ?
O2 Na1 N1 161.6(2) . . ?
O1 Na1 N1 108.9(2) . . ?
O2 Na1 S2 118.1(2) . . ?
O1 Na1 S2 93.98(19) . . ?
N1 Na1 S2 66.49(14) . . ?
O2 Na1 S1 97.8(2) . . ?
O1 Na1 S1 139.5(2) . . ?
N1 Na1 S1 65.81(14) . . ?
S2 Na1 S1 116.84(13) . . ?
O2 Na1 P2 143.4(2) . . ?
O1 Na1 P2 114.22(19) . . ?
N1 Na1 P2 31.87(13) . . ?
S2 Na1 P2 37.37(7) . . ?
S1 Na1 P2 82.85(10) . . ?
O2 Na1 P1 130.1(2) . . ?
O1 Na1 P1 137.0(2) . . ?
N1 Na1 P1 31.58(13) . . ?
S2 Na1 P1 83.03(10) . . ?
S1 Na1 P1 37.14(7) . . ?
P2 Na1 P1 46.53(7) . . ?
O4 Na2 O3 87.3(3) . . ?
O4 Na2 N4 117.6(3) . . ?
O3 Na2 N4 114.5(3) . . ?
O4 Na2 N3 118.1(3) . . ?
O3 Na2 N3 115.2(2) . . ?
N4 Na2 N3 104.2(2) . . ?
O4 Na2 N2 105.7(2) . . ?
O3 Na2 N2 166.9(3) . . ?
N4 Na2 N2 59.3(2) . . ?
N3 Na2 N2 59.28(19) . . ?
O4 Na2 P2 124.3(2) . . ?
O3 Na2 P2 137.7(2) . . ?
N4 Na2 P2 29.32(15) . . ?
N3 Na2 P2 76.78(16) . . ?
N2 Na2 P2 32.50(12) . . ?
O4 Na2 P1 124.0(2) . . ?
O3 Na2 P1 138.5(2) . . ?
N4 Na2 P1 77.20(17) . . ?
N3 Na2 P1 29.10(14) . . ?
N2 Na2 P1 32.38(12) . . ?
P2 Na2 P1 48.48(8) . . ?
C17 O1 C20 108.4(7) . . ?
C17 O1 Na1 132.2(6) . . ?
C20 O1 Na1 119.2(6) . . ?
C24 O2 C21 106.8(8) . . ?
C24 O2 Na1 123.9(6) . . ?
C21 O2 Na1 129.2(7) . . ?
C25 O3 C28 106.3(8) . . ?
C25 O3 Na2 127.8(7) . . ?
C28 O3 Na2 123.9(7) . . ?
C32 O4 C29 106.0(8) . . ?
C32 O4 Na2 131.1(7) . . ?
C29 O4 Na2 122.9(7) . . ?
C1 N1 P1 127.5(5) . . ?
C1 N1 P2 127.0(5) . . ?
P1 N1 P2 97.4(3) . . ?
C1 N1 Na1 112.4(5) . . ?
P1 N1 Na1 91.1(3) . . ?
P2 N1 Na1 90.3(3) . . ?
C5 N3 P1 131.5(5) . . ?
C5 N3 Na2 126.0(5) . . ?
P1 N3 Na2 100.7(3) . . ?
C9 N2 P1 131.1(5) . . ?
C9 N2 P2 128.8(5) . . ?
P1 N2 P2 98.2(3) . . ?
C9 N2 Na2 114.8(5) . . ?
P1 N2 Na2 81.4(2) . . ?
P2 N2 Na2 80.8(2) . . ?
C13 N4 P2 131.0(6) . . ?
C13 N4 Na2 127.2(5) . . ?
P2 N4 Na2 101.4(3) . . ?
N1 C1 C4 112.3(7) . . ?
N1 C1 C3 107.7(6) . . ?
C4 C1 C3 110.6(7) . . ?
N1 C1 C2 107.9(6) . . ?
C4 C1 C2 109.4(7) . . ?
C3 C1 C2 108.9(7) . . ?
N3 C5 C8 112.7(6) . . ?
N3 C5 C7 106.4(6) . . ?
C8 C5 C7 109.5(7) . . ?
N3 C5 C6 110.5(6) . . ?
C8 C5 C6 108.8(7) . . ?
C7 C5 C6 108.9(7) . . ?
N2 C9 C11 109.3(7) . . ?
N2 C9 C10 107.8(6) . . ?
C11 C9 C10 109.9(7) . . ?
N2 C9 C12 110.0(7) . . ?
C11 C9 C12 111.0(7) . . ?
C10 C9 C12 108.7(7) . . ?
N4 C13 C16 110.9(7) . . ?
N4 C13 C14 112.8(7) . . ?
C16 C13 C14 109.6(8) . . ?
N4 C13 C15 106.0(7) . . ?
C16 C13 C15 108.3(8) . . ?
C14 C13 C15 109.0(8) . . ?
O1 C17 C18 108.0(8) . . ?
C19 C18 C17 102.5(10) . . ?
C20 C19 C18 105.7(9) . . ?
O1 C20 C19 105.8(8) . . ?
O2 C21 C22 109.8(9) . . ?
C21 C22 C23 106.5(10) . . ?
C24 C23 C22 103.2(10) . . ?
O2 C24 C23 108.2(9) . . ?
O3 C25 C26 106.8(10) . . ?
C27 C26 C25 103.6(12) . . ?
C26 C27 C28 108.1(11) . . ?
O3 C28 C27 105.1(10) . . ?
O4 C29 C30 105.1(10) . . ?
C31 C30 C29 107.3(14) . . ?
C30 C31 C32 107.7(13) . . ?
O4 C32 C31 109.9(11) . . ?

loop_
_geom_bond_atom_site_label_1
_geom_bond_atom_site_label_2
_geom_bond_distance
_geom_bond_site_symmetry_2
_geom_bond_publ_flag
S1 P1 1.994(3) . ?
S1 Na1 2.873(4) . ?
S2 P2 1.991(3) . ?
S2 Na1 2.832(4) . ?
P1 N3 1.559(6) . ?
P1 N2 1.706(6) . ?
P1 N1 1.715(6) . ?
P1 P2 2.579(3) . ?
P1 Na2 3.149(4) . ?
P1 Na1 3.274(4) . ?
P2 N4 1.565(6) . ?
P2 N2 1.705(6) . ?
P2 N1 1.719(6) . ?
P2 Na2 3.133(4) . ?
P2 Na1 3.256(4) . ?
Na1 O2 2.301(7) . ?
Na1 O1 2.369(7) . ?
Na1 N1 2.756(7) . ?
Na2 O4 2.374(7) . ?
Na2 O3 2.413(8) . ?
Na2 N4 2.423(7) . ?
Na2 N3 2.461(7) . ?
Na2 N2 2.916(7) . ?
O1 C17 1.419(11) . ?
O1 C20 1.431(10) . ?
O2 C24 1.395(11) . ?
O2 C21 1.401(11) . ?
O3 C25 1.391(12) . ?
O3 C28 1.423(10) . ?
O4 C32 1.402(11) . ?
O4 C29 1.430(10) . ?
N1 C1 1.505(9) . ?
N3 C5 1.490(8) . ?
N2 C9 1.496(9) . ?
N4 C13 1.482(9) . ?
C1 C4 1.524(10) . ?
C1 C3 1.525(10) . ?
C1 C2 1.535(10) . ?
C5 C8 1.522(10) . ?
C5 C7 1.520(10) . ?
C5 C6 1.540(11) . ?
C9 C11 1.509(10) . ?
C9 C10 1.528(10) . ?
C9 C12 1.539(11) . ?
C13 C16 1.505(11) . ?
C13 C14 1.536(11) . ?
C13 C15 1.534(12) . ?
C17 C18 1.480(12) . ?
C18 C19 1.471(12) . ?
C19 C20 1.453(12) . ?
C21 C22 1.415(13) . ?
C22 C23 1.483(14) . ?
C23 C24 1.462(14) . ?
C25 C26 1.474(15) . ?
C26 C27 1.419(16) . ?
C27 C28 1.487(14) . ?
C29 C30 1.484(15) . ?
C30 C31 1.386(18) . ?
C31 C32 1.410(16) . ?

loop_
_geom_torsion_atom_site_label_1
_geom_torsion_atom_site_label_2
_geom_torsion_atom_site_label_3
_geom_torsion_atom_site_label_4
_geom_torsion
_geom_torsion_site_symmetry_1
_geom_torsion_site_symmetry_2
_geom_torsion_site_symmetry_3
_geom_torsion_site_symmetry_4
_geom_torsion_publ_flag
Na1 S1 P1 N3 162.4(3) . . . . ?
Na1 S1 P1 N2 -61.9(2) . . . . ?
Na1 S1 P1 N1 28.1(3) . . . . ?
Na1 S1 P1 P2 -16.40(16) . . . . ?
Na1 S1 P1 Na2 -148.4(5) . . . . ?
Na1 S2 P2 N4 -164.2(3) . . . . ?
Na1 S2 P2 N2 62.4(3) . . . . ?
Na1 S2 P2 N1 -27.5(3) . . . . ?
Na1 S2 P2 P1 17.01(16) . . . . ?
Na1 S2 P2 Na2 149.3(5) . . . . ?
N3 P1 P2 N4 1.9(4) . . . . ?
N2 P1 P2 N4 -92.7(4) . . . . ?
N1 P1 P2 N4 98.5(4) . . . . ?
S1 P1 P2 N4 -179.2(3) . . . . ?
Na2 P1 P2 N4 -11.2(3) . . . . ?
Na1 P1 P2 N4 165.2(3) . . . . ?
N3 P1 P2 N2 94.5(4) . . . . ?
N1 P1 P2 N2 -168.9(5) . . . . ?
S1 P1 P2 N2 -86.6(4) . . . . ?
Na2 P1 P2 N2 81.5(3) . . . . ?
Na1 P1 P2 N2 -102.1(3) . . . . ?
N3 P1 P2 N1 -96.6(4) . . . . ?
N2 P1 P2 N1 168.9(5) . . . . ?
S1 P1 P2 N1 82.3(3) . . . . ?
Na2 P1 P2 N1 -109.7(3) . . . . ?
Na1 P1 P2 N1 66.7(3) . . . . ?
N3 P1 P2 S2 -179.2(3) . . . . ?
N2 P1 P2 S2 86.2(4) . . . . ?
N1 P1 P2 S2 -82.6(3) . . . . ?
S1 P1 P2 S2 -0.4(2) . . . . ?
Na2 P1 P2 S2 167.69(18) . . . . ?
Na1 P1 P2 S2 -15.90(15) . . . . ?
N3 P1 P2 Na2 13.1(3) . . . . ?
N2 P1 P2 Na2 -81.5(3) . . . . ?
N1 P1 P2 Na2 109.7(3) . . . . ?
S1 P1 P2 Na2 -168.04(18) . . . . ?
Na1 P1 P2 Na2 176.41(13) . . . . ?
N3 P1 P2 Na1 -163.3(3) . . . . ?
N2 P1 P2 Na1 102.1(3) . . . . ?
N1 P1 P2 Na1 -66.7(3) . . . . ?
S1 P1 P2 Na1 15.55(15) . . . . ?
Na2 P1 P2 Na1 -176.41(13) . . . . ?
P2 S2 Na1 O2 -143.1(2) . . . . ?
P2 S2 Na1 O1 125.9(2) . . . . ?
P2 S2 Na1 N1 17.03(16) . . . . ?
P2 S2 Na1 S1 -26.83(17) . . . . ?
P2 S2 Na1 P1 -10.99(10) . . . . ?
P1 S1 Na1 O2 153.7(2) . . . . ?
P1 S1 Na1 O1 -108.7(3) . . . . ?
P1 S1 Na1 N1 -17.48(16) . . . . ?
P1 S1 Na1 S2 26.67(17) . . . . ?
P1 S1 Na1 P2 10.64(11) . . . . ?
N4 P2 Na1 O2 159.4(11) . . . . ?
N2 P2 Na1 O2 -61.9(4) . . . . ?
N1 P2 Na1 O2 -148.0(4) . . . . ?
S2 P2 Na1 O2 62.6(4) . . . . ?
P1 P2 Na1 O2 -102.3(4) . . . . ?
Na2 P2 Na1 O2 -106.8(4) . . . . ?
N4 P2 Na1 O1 34.4(11) . . . . ?
N2 P2 Na1 O1 173.2(3) . . . . ?
N1 P2 Na1 O1 87.0(3) . . . . ?
S2 P2 Na1 O1 -62.4(2) . . . . ?
P1 P2 Na1 O1 132.7(2) . . . . ?
Na2 P2 Na1 O1 128.2(2) . . . . ?
N4 P2 Na1 N1 -52.6(11) . . . . ?
N2 P2 Na1 N1 86.2(3) . . . . ?
S2 P2 Na1 N1 -149.4(3) . . . . ?
P1 P2 Na1 N1 45.7(2) . . . . ?
Na2 P2 Na1 N1 41.2(3) . . . . ?
N4 P2 Na1 S2 96.8(11) . . . . ?
N2 P2 Na1 S2 -124.4(3) . . . . ?
N1 P2 Na1 S2 149.4(3) . . . . ?
P1 P2 Na1 S2 -164.89(14) . . . . ?
Na2 P2 Na1 S2 -169.4(2) . . . . ?
N4 P2 Na1 S1 -107.1(11) . . . . ?
N2 P2 Na1 S1 31.6(2) . . . . ?
N1 P2 Na1 S1 -54.5(2) . . . . ?
S2 P2 Na1 S1 156.05(15) . . . . ?
P1 P2 Na1 S1 -8.84(9) . . . . ?
Na2 P2 Na1 S1 -13.34(19) . . . . ?
N4 P2 Na1 P1 -98.3(11) . . . . ?
N2 P2 Na1 P1 40.5(2) . . . . ?
N1 P2 Na1 P1 -45.7(2) . . . . ?
S2 P2 Na1 P1 164.89(14) . . . . ?
Na2 P2 Na1 P1 -4.50(16) . . . . ?
N3 P1 Na1 O2 -135.0(9) . . . . ?
N2 P1 Na1 O2 89.8(4) . . . . ?
N1 P1 Na1 O2 176.5(4) . . . . ?
S1 P1 Na1 O2 -35.0(3) . . . . ?
P2 P1 Na1 O2 130.4(3) . . . . ?
Na2 P1 Na1 O2 134.7(3) . . . . ?
N3 P1 Na1 O1 15.4(10) . . . . ?
N2 P1 Na1 O1 -119.7(4) . . . . ?
N1 P1 Na1 O1 -33.0(4) . . . . ?
S1 P1 Na1 O1 115.4(3) . . . . ?
P2 P1 Na1 O1 -79.2(3) . . . . ?
Na2 P1 Na1 O1 -74.8(3) . . . . ?
N3 P1 Na1 N1 48.4(9) . . . . ?
N2 P1 Na1 N1 -86.7(3) . . . . ?
S1 P1 Na1 N1 148.4(3) . . . . ?
P2 P1 Na1 N1 -46.2(2) . . . . ?
Na2 P1 Na1 N1 -41.8(3) . . . . ?
N3 P1 Na1 S2 103.8(9) . . . . ?
N2 P1 Na1 S2 -31.4(2) . . . . ?
N1 P1 Na1 S2 55.4(2) . . . . ?
S1 P1 Na1 S2 -156.20(15) . . . . ?
P2 P1 Na1 S2 9.17(9) . . . . ?
Na2 P1 Na1 S2 13.55(19) . . . . ?
N3 P1 Na1 S1 -100.0(9) . . . . ?
N2 P1 Na1 S1 124.8(3) . . . . ?
N1 P1 Na1 S1 -148.4(3) . . . . ?
P2 P1 Na1 S1 165.37(14) . . . . ?
Na2 P1 Na1 S1 169.8(2) . . . . ?
N3 P1 Na1 P2 94.6(9) . . . . ?
N2 P1 Na1 P2 -40.5(2) . . . . ?
N1 P1 Na1 P2 46.2(2) . . . . ?
S1 P1 Na1 P2 -165.37(14) . . . . ?
Na2 P1 Na1 P2 4.38(16) . . . . ?
N4 P2 Na2 O4 -86.0(4) . . . . ?
N2 P2 Na2 O4 62.7(3) . . . . ?
N1 P2 Na2 O4 146.1(3) . . . . ?
S2 P2 Na2 O4 -30.9(6) . . . . ?
P1 P2 Na2 O4 107.5(3) . . . . ?
Na1 P2 Na2 O4 112.0(3) . . . . ?
N4 P2 Na2 O3 45.7(5) . . . . ?
N2 P2 Na2 O3 -165.6(4) . . . . ?
N1 P2 Na2 O3 -82.2(4) . . . . ?
S2 P2 Na2 O3 100.8(6) . . . . ?
P1 P2 Na2 O3 -120.8(3) . . . . ?
Na1 P2 Na2 O3 -116.3(3) . . . . ?
N2 P2 Na2 N4 148.7(4) . . . . ?
N1 P2 Na2 N4 -127.9(4) . . . . ?
S2 P2 Na2 N4 55.1(6) . . . . ?
P1 P2 Na2 N4 -166.5(3) . . . . ?
Na1 P2 Na2 N4 -161.9(4) . . . . ?
N4 P2 Na2 N3 158.7(4) . . . . ?
N2 P2 Na2 N3 -52.5(3) . . . . ?
N1 P2 Na2 N3 30.9(3) . . . . ?
S2 P2 Na2 N3 -146.1(5) . . . . ?
P1 P2 Na2 N3 -7.74(16) . . . . ?
Na1 P2 Na2 N3 -3.2(2) . . . . ?
N4 P2 Na2 N2 -148.7(4) . . . . ?
N1 P2 Na2 N2 83.4(3) . . . . ?
S2 P2 Na2 N2 -93.6(6) . . . . ?
P1 P2 Na2 N2 44.8(2) . . . . ?
Na1 P2 Na2 N2 49.3(3) . . . . ?
N4 P2 Na2 P1 166.5(3) . . . . ?
N2 P2 Na2 P1 -44.8(2) . . . . ?
N1 P2 Na2 P1 38.6(2) . . . . ?
S2 P2 Na2 P1 -138.4(6) . . . . ?
Na1 P2 Na2 P1 4.53(16) . . . . ?
N3 P1 Na2 O4 87.6(4) . . . . ?
N2 P1 Na2 O4 -63.1(3) . . . . ?
N1 P1 Na2 O4 -146.8(3) . . . . ?
S1 P1 Na2 O4 29.9(7) . . . . ?
P2 P1 Na2 O4 -108.0(2) . . . . ?
Na1 P1 Na2 O4 -112.5(3) . . . . ?
N3 P1 Na2 O3 -45.0(4) . . . . ?
N2 P1 Na2 O3 164.4(4) . . . . ?
N1 P1 Na2 O3 80.6(4) . . . . ?
S1 P1 Na2 O3 -102.7(6) . . . . ?
P2 P1 Na2 O3 119.4(3) . . . . ?
Na1 P1 Na2 O3 115.0(3) . . . . ?
N3 P1 Na2 N4 -157.6(4) . . . . ?
N2 P1 Na2 N4 51.7(3) . . . . ?
N1 P1 Na2 N4 -32.0(3) . . . . ?
S1 P1 Na2 N4 144.7(6) . . . . ?
P2 P1 Na2 N4 6.74(17) . . . . ?
Na1 P1 Na2 N4 2.3(2) . . . . ?
N2 P1 Na2 N3 -150.7(4) . . . . ?
N1 P1 Na2 N3 125.6(4) . . . . ?
S1 P1 Na2 N3 -57.7(6) . . . . ?
P2 P1 Na2 N3 164.4(3) . . . . ?
Na1 P1 Na2 N3 160.0(3) . . . . ?
N3 P1 Na2 N2 150.7(4) . . . . ?
N1 P1 Na2 N2 -83.8(3) . . . . ?
S1 P1 Na2 N2 93.0(6) . . . . ?
P2 P1 Na2 N2 -45.0(2) . . . . ?
Na1 P1 Na2 N2 -49.4(2) . . . . ?
N3 P1 Na2 P2 -164.4(3) . . . . ?
N2 P1 Na2 P2 45.0(2) . . . . ?
N1 P1 Na2 P2 -38.8(2) . . . . ?
S1 P1 Na2 P2 138.0(6) . . . . ?
Na1 P1 Na2 P2 -4.41(16) . . . . ?
O2 Na1 O1 C17 94.5(9) . . . . ?
N1 Na1 O1 C17 -80.9(9) . . . . ?
S2 Na1 O1 C17 -147.4(9) . . . . ?
S1 Na1 O1 C17 -6.3(10) . . . . ?
P2 Na1 O1 C17 -114.7(9) . . . . ?
P1 Na1 O1 C17 -63.3(10) . . . . ?
O2 Na1 O1 C20 -92.3(7) . . . . ?
N1 Na1 O1 C20 92.3(7) . . . . ?
S2 Na1 O1 C20 25.8(7) . . . . ?
S1 Na1 O1 C20 166.9(6) . . . . ?
P2 Na1 O1 C20 58.5(7) . . . . ?
P1 Na1 O1 C20 109.9(7) . . . . ?
O1 Na1 O2 C24 -155.1(8) . . . . ?
N1 Na1 O2 C24 11.0(14) . . . . ?
S2 Na1 O2 C24 111.0(8) . . . . ?
S1 Na1 O2 C24 -15.2(8) . . . . ?
P2 Na1 O2 C24 73.3(9) . . . . ?
P1 Na1 O2 C24 5.3(9) . . . . ?
O1 Na1 O2 C21 20.7(10) . . . . ?
N1 Na1 O2 C21 -173.2(10) . . . . ?
S2 Na1 O2 C21 -73.3(10) . . . . ?
S1 Na1 O2 C21 160.6(10) . . . . ?
P2 Na1 O2 C21 -110.9(10) . . . . ?
P1 Na1 O2 C21 -178.9(9) . . . . ?
O4 Na2 O3 C25 -170.5(10) . . . . ?
N4 Na2 O3 C25 70.3(11) . . . . ?
N3 Na2 O3 C25 -50.5(11) . . . . ?
N2 Na2 O3 C25 11.6(18) . . . . ?
P2 Na2 O3 C25 47.7(11) . . . . ?
P1 Na2 O3 C25 -28.1(12) . . . . ?
O4 Na2 O3 C28 27.7(8) . . . . ?
N4 Na2 O3 C28 -91.5(8) . . . . ?
N3 Na2 O3 C28 147.7(7) . . . . ?
N2 Na2 O3 C28 -150.2(10) . . . . ?
P2 Na2 O3 C28 -114.1(8) . . . . ?
P1 Na2 O3 C28 170.1(7) . . . . ?
O3 Na2 O4 C32 -103.5(9) . . . . ?
N4 Na2 O4 C32 12.9(9) . . . . ?
N3 Na2 O4 C32 139.2(8) . . . . ?
N2 Na2 O4 C32 76.1(9) . . . . ?
P2 Na2 O4 C32 46.3(9) . . . . ?
P1 Na2 O4 C32 105.8(8) . . . . ?
O3 Na2 O4 C29 78.5(8) . . . . ?
N4 Na2 O4 C29 -165.1(7) . . . . ?
N3 Na2 O4 C29 -38.8(8) . . . . ?
N2 Na2 O4 C29 -102.0(8) . . . . ?
P2 Na2 O4 C29 -131.7(7) . . . . ?
P1 Na2 O4 C29 -72.2(8) . . . . ?
N3 P1 N1 C1 -48.0(7) . . . . ?
N2 P1 N1 C1 -157.2(7) . . . . ?
S1 P1 N1 C1 90.5(6) . . . . ?
P2 P1 N1 C1 -149.9(8) . . . . ?
Na2 P1 N1 C1 -90.4(6) . . . . ?
Na1 P1 N1 C1 119.7(7) . . . . ?
N3 P1 N1 P2 101.8(4) . . . . ?
N2 P1 N1 P2 -7.3(3) . . . . ?
S1 P1 N1 P2 -119.6(2) . . . . ?
Na2 P1 N1 P2 59.5(2) . . . . ?
Na1 P1 N1 P2 -90.4(3) . . . . ?
N3 P1 N1 Na1 -167.7(3) . . . . ?
N2 P1 N1 Na1 83.1(3) . . . . ?
S1 P1 N1 Na1 -29.2(2) . . . . ?
P2 P1 N1 Na1 90.4(3) . . . . ?
Na2 P1 N1 Na1 149.94(17) . . . . ?
N4 P2 N1 C1 49.5(7) . . . . ?
N2 P2 N1 C1 157.4(6) . . . . ?
S2 P2 N1 C1 -90.7(6) . . . . ?
P1 P2 N1 C1 150.1(8) . . . . ?
Na2 P2 N1 C1 90.1(6) . . . . ?
Na1 P2 N1 C1 -118.8(7) . . . . ?
N4 P2 N1 P1 -100.6(4) . . . . ?
N2 P2 N1 P1 7.3(3) . . . . ?
S2 P2 N1 P1 119.2(2) . . . . ?
Na2 P2 N1 P1 -59.9(2) . . . . ?
Na1 P2 N1 P1 91.2(3) . . . . ?
N4 P2 N1 Na1 168.2(3) . . . . ?
N2 P2 N1 Na1 -83.8(3) . . . . ?
S2 P2 N1 Na1 28.1(2) . . . . ?
P1 P2 N1 Na1 -91.2(3) . . . . ?
Na2 P2 N1 Na1 -151.07(17) . . . . ?
O2 Na1 N1 C1 -140.2(8) . . . . ?
O1 Na1 N1 C1 25.1(5) . . . . ?
S2 Na1 N1 C1 111.1(4) . . . . ?
S1 Na1 N1 C1 -111.5(4) . . . . ?
P2 Na1 N1 C1 130.8(5) . . . . ?
P1 Na1 N1 C1 -131.8(5) . . . . ?
O2 Na1 N1 P1 -8.4(9) . . . . ?
O1 Na1 N1 P1 156.9(3) . . . . ?
S2 Na1 N1 P1 -117.1(3) . . . . ?
S1 Na1 N1 P1 20.27(18) . . . . ?
P2 Na1 N1 P1 -97.4(3) . . . . ?
O2 Na1 N1 P2 89.0(8) . . . . ?
O1 Na1 N1 P2 -105.7(3) . . . . ?
S2 Na1 N1 P2 -19.68(17) . . . . ?
S1 Na1 N1 P2 117.6(3) . . . . ?
P1 Na1 N1 P2 97.4(3) . . . . ?
N2 P1 N3 C5 -136.2(7) . . . . ?
N1 P1 N3 C5 134.5(7) . . . . ?
S1 P1 N3 C5 0.6(8) . . . . ?
P2 P1 N3 C5 179.6(6) . . . . ?
Na2 P1 N3 C5 -164.9(8) . . . . ?
Na1 P1 N3 C5 91.7(11) . . . . ?
N2 P1 N3 Na2 28.7(4) . . . . ?
N1 P1 N3 Na2 -60.6(4) . . . . ?
S1 P1 N3 Na2 165.52(18) . . . . ?
P2 P1 N3 Na2 -15.6(3) . . . . ?
Na1 P1 N3 Na2 -103.4(9) . . . . ?
O4 Na2 N3 C5 56.0(6) . . . . ?
O3 Na2 N3 C5 -45.2(7) . . . . ?
N4 Na2 N3 C5 -171.5(6) . . . . ?
N2 Na2 N3 C5 148.2(6) . . . . ?
P2 Na2 N3 C5 178.0(6) . . . . ?
P1 Na2 N3 C5 166.0(8) . . . . ?
O4 Na2 N3 P1 -110.0(3) . . . . ?
O3 Na2 N3 P1 148.8(3) . . . . ?
N4 Na2 N3 P1 22.5(4) . . . . ?
N2 Na2 N3 P1 -17.8(2) . . . . ?
P2 Na2 N3 P1 12.0(2) . . . . ?
N3 P1 N2 C9 91.8(7) . . . . ?
N1 P1 N2 C9 -157.8(7) . . . . ?
S1 P1 N2 C9 -48.4(7) . . . . ?
P2 P1 N2 C9 -165.2(8) . . . . ?
Na2 P1 N2 C9 115.5(7) . . . . ?
Na1 P1 N2 C9 -99.7(7) . . . . ?
N3 P1 N2 P2 -103.0(3) . . . . ?
N1 P1 N2 P2 7.4(3) . . . . ?
S1 P1 N2 P2 116.7(3) . . . . ?
Na2 P1 N2 P2 -79.3(3) . . . . ?
Na1 P1 N2 P2 65.5(2) . . . . ?
N3 P1 N2 Na2 -23.7(3) . . . . ?
N1 P1 N2 Na2 86.7(2) . . . . ?
S1 P1 N2 Na2 -163.96(15) . . . . ?
P2 P1 N2 Na2 79.3(3) . . . . ?
Na1 P1 N2 Na2 144.82(15) . . . . ?
N4 P2 N2 C9 -89.8(7) . . . . ?
N1 P2 N2 C9 158.3(7) . . . . ?
S2 P2 N2 C9 48.8(7) . . . . ?
P1 P2 N2 C9 165.7(8) . . . . ?
Na2 P2 N2 C9 -114.5(7) . . . . ?
Na1 P2 N2 C9 99.7(7) . . . . ?
N4 P2 N2 P1 104.5(4) . . . . ?
N1 P2 N2 P1 -7.4(3) . . . . ?
S2 P2 N2 P1 -116.8(3) . . . . ?
Na2 P2 N2 P1 79.8(3) . . . . ?
Na1 P2 N2 P1 -66.0(2) . . . . ?
N4 P2 N2 Na2 24.7(3) . . . . ?
N1 P2 N2 Na2 -87.2(2) . . . . ?
S2 P2 N2 Na2 163.36(16) . . . . ?
P1 P2 N2 Na2 -79.8(3) . . . . ?
Na1 P2 N2 Na2 -145.79(15) . . . . ?
O4 Na2 N2 C9 -1.6(5) . . . . ?
O3 Na2 N2 C9 176.3(10) . . . . ?
N4 Na2 N2 C9 111.5(5) . . . . ?
N3 Na2 N2 C9 -115.3(5) . . . . ?
P2 Na2 N2 C9 128.7(5) . . . . ?
P1 Na2 N2 C9 -131.4(6) . . . . ?
O4 Na2 N2 P1 129.8(3) . . . . ?
O3 Na2 N2 P1 -52.3(11) . . . . ?
N4 Na2 N2 P1 -117.1(3) . . . . ?
N3 Na2 N2 P1 16.1(2) . . . . ?
P2 Na2 N2 P1 -99.9(3) . . . . ?
O4 Na2 N2 P2 -130.3(3) . . . . ?
O3 Na2 N2 P2 47.6(11) . . . . ?
N4 Na2 N2 P2 -17.2(2) . . . . ?
N3 Na2 N2 P2 116.0(3) . . . . ?
P1 Na2 N2 P2 99.9(3) . . . . ?
N2 P2 N4 C13 141.9(7) . . . . ?
N1 P2 N4 C13 -128.8(7) . . . . ?
S2 P2 N4 C13 7.0(8) . . . . ?
P1 P2 N4 C13 -174.1(6) . . . . ?
Na2 P2 N4 C13 172.4(9) . . . . ?
Na1 P2 N4 C13 -81.7(13) . . . . ?
N2 P2 N4 Na2 -30.4(4) . . . . ?
N1 P2 N4 Na2 58.8(4) . . . . ?
S2 P2 N4 Na2 -165.39(17) . . . . ?
P1 P2 N4 Na2 13.5(3) . . . . ?
Na1 P2 N4 Na2 105.9(10) . . . . ?
O4 Na2 N4 C13 -61.3(7) . . . . ?
O3 Na2 N4 C13 39.1(7) . . . . ?
N3 Na2 N4 C13 165.9(6) . . . . ?
N2 Na2 N4 C13 -153.9(7) . . . . ?
P2 Na2 N4 C13 -172.8(8) . . . . ?
P1 Na2 N4 C13 176.9(6) . . . . ?
O4 Na2 N4 P2 111.5(3) . . . . ?
O3 Na2 N4 P2 -148.1(3) . . . . ?
N3 Na2 N4 P2 -21.3(4) . . . . ?
N2 Na2 N4 P2 18.9(3) . . . . ?
P1 Na2 N4 P2 -10.3(3) . . . . ?
P1 N1 C1 C4 72.4(8) . . . . ?
P2 N1 C1 C4 -69.0(8) . . . . ?
Na1 N1 C1 C4 -177.6(5) . . . . ?
P1 N1 C1 C3 -49.6(9) . . . . ?
P2 N1 C1 C3 169.0(5) . . . . ?
Na1 N1 C1 C3 60.4(7) . . . . ?
P1 N1 C1 C2 -167.0(5) . . . . ?
P2 N1 C1 C2 51.6(9) . . . . ?
Na1 N1 C1 C2 -57.0(7) . . . . ?
P1 N3 C5 C8 -56.9(10) . . . . ?
Na2 N3 C5 C8 141.5(6) . . . . ?
P1 N3 C5 C7 -177.0(6) . . . . ?
Na2 N3 C5 C7 21.5(9) . . . . ?
P1 N3 C5 C6 65.0(9) . . . . ?
Na2 N3 C5 C6 -96.5(7) . . . . ?
P1 N2 C9 C11 -159.9(6) . . . . ?
P2 N2 C9 C11 39.1(9) . . . . ?
Na2 N2 C9 C11 -59.3(7) . . . . ?
P1 N2 C9 C10 -40.4(10) . . . . ?
P2 N2 C9 C10 158.5(6) . . . . ?
Na2 N2 C9 C10 60.1(7) . . . . ?
P1 N2 C9 C12 77.9(8) . . . . ?
P2 N2 C9 C12 -83.1(8) . . . . ?
Na2 N2 C9 C12 178.5(5) . . . . ?
P2 N4 C13 C16 -67.1(10) . . . . ?
Na2 N4 C13 C16 103.5(8) . . . . ?
P2 N4 C13 C14 56.3(11) . . . . ?
Na2 N4 C13 C14 -133.1(7) . . . . ?
P2 N4 C13 C15 175.6(7) . . . . ?
Na2 N4 C13 C15 -13.8(10) . . . . ?
C20 O1 C17 C18 -5.0(13) . . . . ?
Na1 O1 C17 C18 168.7(7) . . . . ?
O1 C17 C18 C19 22.0(13) . . . . ?
C17 C18 C19 C20 -30.7(13) . . . . ?
C17 O1 C20 C19 -14.6(12) . . . . ?
Na1 O1 C20 C19 170.7(7) . . . . ?
C18 C19 C20 O1 28.6(13) . . . . ?
C24 O2 C21 C22 13.9(16) . . . . ?
Na1 O2 C21 C22 -162.5(9) . . . . ?
O2 C21 C22 C23 0.7(17) . . . . ?
C21 C22 C23 C24 -14.1(16) . . . . ?
C21 O2 C24 C23 -23.2(13) . . . . ?
Na1 O2 C24 C23 153.4(7) . . . . ?
C22 C23 C24 O2 22.9(13) . . . . ?
C28 O3 C25 C26 32.7(14) . . . . ?
Na2 O3 C25 C26 -131.7(9) . . . . ?
O3 C25 C26 C27 -28.8(16) . . . . ?
C25 C26 C27 C28 13.9(17) . . . . ?
C25 O3 C28 C27 -23.1(14) . . . . ?
Na2 O3 C28 C27 142.0(9) . . . . ?
C26 C27 C28 O3 4.9(16) . . . . ?
C32 O4 C29 C30 20.2(13) . . . . ?
Na2 O4 C29 C30 -161.3(9) . . . . ?
O4 C29 C30 C31 -16.8(19) . . . . ?
C29 C30 C31 C32 7(2) . . . . ?
C29 O4 C32 C31 -17.0(15) . . . . ?
Na2 O4 C32 C31 164.8(10) . . . . ?
C30 C31 C32 O4 6(2) . . . . ?
